data_2222837
loop_
_publ_author_name
'Soleimannejad, Janet'
'Mohammadzadeh, Yaghoub'
'Aghabozorg, Hossein'
'Derikvand, Zohreh'

_publ_section_title
;
 Poly[\m~2~-aqua-aqua-\m~4~-pyridine-2,4-dicarboxylato-strontium]
;
_journal_coeditor_code PV2167
_journal_issue 8
_journal_name_full 'Acta Crystallographica Section E'
_journal_page_first m922
_journal_paper_doi 10.1107/S160053680902683X
_journal_volume 65
_journal_year 2009
_chemical_formula_iupac '[Sr (C7 H3 N O4) (H2 O)2]'
_chemical_formula_moiety 'C7 H7 N O6 Sr'
_chemical_formula_sum 'C7 H7 N O6 Sr'
_chemical_formula_weight 288.76
_chemical_name_systematic
;
Poly[\m~2~-aqua-aqua-\m~4~-pyridine-2,4-dicarboxylato-strontium]
;
_space_group_IT_number 14
_symmetry_cell_setting monoclinic
_symmetry_space_group_name_Hall '-P 2ybc'
_symmetry_space_group_name_H-M 'P 1 21/c 1'
_atom_sites_solution_hydrogens geom
_atom_sites_solution_primary direct
_atom_sites_solution_secondary difmap
_audit_creation_method SHELXL-97
_cell_angle_alpha 90.00
_cell_angle_beta 91.892(5)
_cell_angle_gamma 90.00
_cell_formula_units_Z 4
_cell_length_a 6.8860(5)
_cell_length_b 19.7801(13)
_cell_length_c 6.5642(4)
_cell_measurement_reflns_used 1756
_cell_measurement_temperature 296(2)
_cell_measurement_theta_max 28.41
_cell_measurement_theta_min 4.35
_cell_volume 893.59(10)
_computing_cell_refinement 'SAINT (Bruker, 1998)'
_computing_data_collection 'SMART (Bruker, 1998)'
_computing_data_reduction 'SAINT (Bruker, 1998)'
_computing_molecular_graphics 'SHELXTL (Sheldrick, 2008)'
_computing_publication_material 'SHELXTL (Sheldrick, 2008)'
_computing_structure_refinement 'SHELXL97 (Sheldrick, 2008)'
_computing_structure_solution 'SHELXS97 (Sheldrick, 2008)'
_diffrn_ambient_temperature 296(2)
_diffrn_detector_area_resol_mean 100
_diffrn_measured_fraction_theta_full 0.996
_diffrn_measured_fraction_theta_max 0.989
_diffrn_measurement_device_type 'Bruker SMART 1000'
_diffrn_measurement_method \w
_diffrn_radiation_monochromator graphite
_diffrn_radiation_source 'fine-focus sealed tube'
_diffrn_radiation_type MoK\a
_diffrn_radiation_wavelength 0.71073
_diffrn_reflns_av_R_equivalents 0.0419
_diffrn_reflns_av_sigmaI/netI 0.0511
_diffrn_reflns_limit_h_max 9
_diffrn_reflns_limit_h_min -9
_diffrn_reflns_limit_k_max 26
_diffrn_reflns_limit_k_min -22
_diffrn_reflns_limit_l_max 8
_diffrn_reflns_limit_l_min -8
_diffrn_reflns_number 6370
_diffrn_reflns_theta_full 25.00
_diffrn_reflns_theta_max 28.87
_diffrn_reflns_theta_min 4.12
_diffrn_standards_decay_% 0
_diffrn_standards_number 0
_exptl_absorpt_coefficient_mu 6.043
_exptl_absorpt_correction_T_max 0.7521
_exptl_absorpt_correction_T_min 0.5602
_exptl_absorpt_correction_type multi-scan
_exptl_absorpt_process_details '(SADABS; Sheldrick, 1996)'
_exptl_crystal_colour colourless
_exptl_crystal_density_diffrn 2.146
_exptl_crystal_density_method 'not measured'
_exptl_crystal_description plate
_exptl_crystal_F_000 568
_exptl_crystal_size_max 0.08
_exptl_crystal_size_mid 0.05
_exptl_crystal_size_min 0.05
_refine_diff_density_max 0.762
_refine_diff_density_min -0.585
_refine_ls_extinction_method none
_refine_ls_goodness_of_fit_ref 1.029
_refine_ls_hydrogen_treatment constr
_refine_ls_matrix_type full
_refine_ls_number_parameters 136
_refine_ls_number_reflns 2321
_refine_ls_number_restraints 0
_refine_ls_restrained_S_all 1.029
_refine_ls_R_factor_all 0.0503
_refine_ls_R_factor_gt 0.0303
_refine_ls_shift/su_max 0.001
_refine_ls_shift/su_mean 0.000
_refine_ls_structure_factor_coef Fsqd
_refine_ls_weighting_details 'calc w=1/[\s^2^(Fo^2^)+(0.0326P)^2^+0.0723P] where P=(Fo^2^+2Fc^2^)/3'
_refine_ls_weighting_scheme calc
_refine_ls_wR_factor_gt 0.0639
_refine_ls_wR_factor_ref 0.0700
_reflns_number_gt 1795
_reflns_number_total 2321
_reflns_threshold_expression I>2\s(I)
_cod_data_source_file pv2167.cif
_cod_data_source_block I
_cod_original_sg_symbol_H-M 'P 21/c'
_cod_database_code 2222837
_cod_database_fobs_code 2222837

loop_
_symmetry_equiv_pos_as_xyz
'x, y, z'
'-x, y+1/2, -z+1/2'
'-x, -y, -z'
'x, -y-1/2, z-1/2'

loop_
_atom_site_type_symbol
_atom_site_label
_atom_site_fract_x
_atom_site_fract_y
_atom_site_fract_z
_atom_site_U_iso_or_equiv
_atom_site_adp_type
_atom_site_calc_flag
_atom_site_refinement_flags
_atom_site_occupancy
_atom_site_disorder_assembly
_atom_site_disorder_group
Sr Sr1 1.41849(4) 0.689568(14) -0.36705(4) 0.00741(8) Uani d . 1 . .
N N1 1.2631(4) 0.57709(13) -0.2058(4) 0.0096(5) Uani d . 1 . .
O O1 1.3664(3) 0.68543(10) 0.0213(3) 0.0094(4) Uani d . 1 . .
O O2 1.3348(3) 0.62646(11) 0.3099(3) 0.0127(5) Uani d . 1 . .
O O3 1.2609(3) 0.37523(11) 0.2554(3) 0.0112(5) Uani d . 1 . .
O O4 1.1524(3) 0.33289(11) -0.0422(3) 0.0103(4) Uani d . 1 . .
O O5 1.6546(3) 0.72846(10) -0.6459(3) 0.0103(4) Uani d . 1 . .
H H5B 1.7139 0.7007 -0.7206 0.012 Uiso d R 1 . .
H H5A 1.7156 0.7648 -0.6172 0.012 Uiso d R 1 . .
O O6 1.0607(3) 0.71224(12) -0.3855(4) 0.0172(5) Uani d . 1 . .
H H6B 0.9789 0.6826 -0.3505 0.021 Uiso d R 1 . .
H H6A 1.0167 0.7507 -0.3525 0.021 Uiso d R 1 . .
C C1 1.3325(4) 0.63210(15) 0.1201(5) 0.0088(6) Uani d . 1 . .
C C2 1.2865(4) 0.56895(15) -0.0027(4) 0.0085(6) Uani d . 1 . .
C C3 1.2705(4) 0.50621(15) 0.0904(5) 0.0085(6) Uani d . 1 . .
H H3 1.2910 0.5020 0.2306 0.010 Uiso calc R 1 . .
C C4 1.2238(4) 0.45000(15) -0.0267(5) 0.0084(6) Uani d . 1 . .
C C5 1.2108(4) 0.38080(15) 0.0705(5) 0.0092(6) Uani d . 1 . .
C C6 1.1917(5) 0.45863(15) -0.2358(5) 0.0106(6) Uani d . 1 . .
H H6 1.1553 0.4224 -0.3187 0.013 Uiso calc R 1 . .
C C7 1.2152(5) 0.52224(16) -0.3165(5) 0.0124(6) Uani d . 1 . .
H H7 1.1968 0.5275 -0.4566 0.015 Uiso calc R 1 . .

loop_
_atom_site_aniso_label
_atom_site_aniso_U_11
_atom_site_aniso_U_22
_atom_site_aniso_U_33
_atom_site_aniso_U_12
_atom_site_aniso_U_13
_atom_site_aniso_U_23
Sr1 0.01054(14) 0.00559(13) 0.00613(13) -0.00023(12) 0.00104(9) 0.00023(12)
N1 0.0119(13) 0.0086(13) 0.0083(12) -0.0014(10) 0.0002(10) 0.0000(10)
O1 0.0152(11) 0.0050(10) 0.0082(10) -0.0018(9) 0.0013(8) -0.0012(9)
O2 0.0198(12) 0.0098(11) 0.0086(11) -0.0035(9) 0.0029(9) -0.0005(9)
O3 0.0152(12) 0.0079(11) 0.0107(11) 0.0003(9) 0.0013(9) 0.0028(9)
O4 0.0132(11) 0.0072(10) 0.0107(11) -0.0008(8) 0.0013(9) -0.0009(8)
O5 0.0139(11) 0.0066(10) 0.0104(11) -0.0004(9) 0.0015(9) -0.0028(8)
O6 0.0136(12) 0.0105(11) 0.0277(14) 0.0013(9) 0.0050(10) 0.0045(10)
C1 0.0102(15) 0.0073(14) 0.0089(14) 0.0007(12) 0.0013(11) -0.0030(12)
C2 0.0086(14) 0.0099(14) 0.0071(14) -0.0008(12) 0.0025(11) -0.0002(12)
C3 0.0107(15) 0.0082(14) 0.0065(14) 0.0010(12) 0.0010(11) 0.0018(11)
C4 0.0083(14) 0.0044(13) 0.0128(15) -0.0004(11) 0.0025(11) 0.0008(11)
C5 0.0071(14) 0.0078(14) 0.0131(15) 0.0026(11) 0.0065(11) 0.0029(12)
C6 0.0136(15) 0.0076(15) 0.0108(15) 0.0006(12) 0.0015(12) -0.0025(12)
C7 0.0201(17) 0.0097(15) 0.0073(15) 0.0001(13) 0.0001(12) -0.0003(12)

loop_
_atom_type_symbol
_atom_type_description
_atom_type_scat_dispersion_real
_atom_type_scat_dispersion_imag
_atom_type_scat_source
C C 0.0033 0.0016 'International Tables Vol C Tables 4.2.6.8 and 6.1.1.4'
H H 0.0000 0.0000 'International Tables Vol C Tables 4.2.6.8 and 6.1.1.4'
N N 0.0061 0.0033 'International Tables Vol C Tables 4.2.6.8 and 6.1.1.4'
O O 0.0106 0.0060 'International Tables Vol C Tables 4.2.6.8 and 6.1.1.4'
Sr Sr -1.5307 3.2498 'International Tables Vol C Tables 4.2.6.8 and 6.1.1.4'

loop_
_geom_angle_atom_site_label_1
_geom_angle_atom_site_label_2
_geom_angle_atom_site_label_3
_geom_angle_site_symmetry_1
_geom_angle_site_symmetry_3
_geom_angle
_geom_angle_publ_flag
O6 Sr1 O2 . 1_554 81.38(8) ?
O6 Sr1 O1 . . 83.40(7) ?
O2 Sr1 O1 1_554 . 141.34(7) ?
O6 Sr1 O1 . 4_575 71.92(7) ?
O2 Sr1 O1 1_554 4_575 102.07(7) ?
O1 Sr1 O1 . 4_575 106.58(6) ?
O6 Sr1 O5 . . 123.32(7) ?
O2 Sr1 O5 1_554 . 71.61(7) ?
O1 Sr1 O5 . . 144.29(7) ?
O1 Sr1 O5 4_575 . 66.71(7) ?
O6 Sr1 O3 . 3_865 156.15(7) ?
O2 Sr1 O3 1_554 3_865 99.20(7) ?
O1 Sr1 O3 . 3_865 81.53(7) ?
O1 Sr1 O3 4_575 3_865 130.33(7) ?
O5 Sr1 O3 . 3_865 78.61(7) ?
O6 Sr1 O5 . 4_576 119.66(7) ?
O2 Sr1 O5 1_554 4_576 150.91(7) ?
O1 Sr1 O5 . 4_576 65.67(6) ?
O1 Sr1 O5 4_575 4_576 69.75(6) ?
O5 Sr1 O5 . 4_576 79.68(5) ?
O3 Sr1 O5 3_865 4_576 69.94(7) ?
O6 Sr1 N1 . . 76.37(8) ?
O2 Sr1 N1 1_554 . 80.71(7) ?
O1 Sr1 N1 . . 61.18(7) ?
O1 Sr1 N1 4_575 . 147.27(7) ?
O5 Sr1 N1 . . 141.60(7) ?
O3 Sr1 N1 3_865 . 80.18(7) ?
O5 Sr1 N1 4_576 . 121.72(7) ?
O6 Sr1 Sr1 . 4_576 84.69(6) ?
O2 Sr1 Sr1 1_554 4_576 165.72(5) ?
O1 Sr1 Sr1 . 4_576 38.61(4) ?
O1 Sr1 Sr1 4_575 4_576 70.38(5) ?
O5 Sr1 Sr1 . 4_576 114.26(5) ?
O3 Sr1 Sr1 3_865 4_576 94.81(5) ?
O5 Sr1 Sr1 4_576 4_576 39.14(5) ?
N1 Sr1 Sr1 . 4_576 99.07(5) ?
O6 Sr1 Sr1 . 4_575 83.20(5) ?
O2 Sr1 Sr1 1_554 4_575 67.43(5) ?
O1 Sr1 Sr1 . 4_575 144.96(5) ?
O1 Sr1 Sr1 4_575 4_575 38.38(5) ?
O5 Sr1 Sr1 . 4_575 40.65(5) ?
O3 Sr1 Sr1 3_865 4_575 119.25(5) ?
O5 Sr1 Sr1 4_576 4_575 93.74(4) ?
N1 Sr1 Sr1 . 4_575 144.35(5) ?
Sr1 Sr1 Sr1 4_576 4_575 107.860(13) ?
C7 N1 C2 . . 117.3(3) ?
C7 N1 Sr1 . . 123.20(19) ?
C2 N1 Sr1 . . 116.78(19) ?
C1 O1 Sr1 . . 124.46(18) ?
C1 O1 Sr1 . 4_576 132.46(18) ?
Sr1 O1 Sr1 . 4_576 103.01(7) ?
C1 O2 Sr1 . 1_556 142.38(19) ?
C5 O3 Sr1 . 3_865 120.82(19) ?
Sr1 O5 Sr1 . 4_575 100.21(7) ?
Sr1 O5 H5B . . 122.5 ?
Sr1 O5 H5B 4_575 . 111.9 ?
Sr1 O5 H5A . . 114.2 ?
Sr1 O5 H5A 4_575 . 84.0 ?
H5B O5 H5A . . 115.5 ?
Sr1 O6 H6B . . 121.5 ?
Sr1 O6 H6A . . 120.4 ?
H6B O6 H6A . . 107.7 ?
O2 C1 O1 . . 126.1(3) ?
O2 C1 C2 . . 116.9(3) ?
O1 C1 C2 . . 117.0(2) ?
N1 C2 C3 . . 122.2(3) ?
N1 C2 C1 . . 116.4(3) ?
C3 C2 C1 . . 121.4(3) ?
C4 C3 C2 . . 119.6(3) ?
C4 C3 H3 . . 120.2 ?
C2 C3 H3 . . 120.2 ?
C3 C4 C6 . . 118.4(3) ?
C3 C4 C5 . . 120.5(3) ?
C6 C4 C5 . . 121.1(3) ?
O3 C5 O4 . . 125.0(3) ?
O3 C5 C4 . . 117.9(3) ?
O4 C5 C4 . . 117.0(3) ?
C7 C6 C4 . . 118.3(3) ?
C7 C6 H6 . . 120.9 ?
C4 C6 H6 . . 120.9 ?
N1 C7 C6 . . 124.1(3) ?
N1 C7 H7 . . 117.9 ?
C6 C7 H7 . . 117.9 ?

loop_
_geom_bond_atom_site_label_1
_geom_bond_atom_site_label_2
_geom_bond_site_symmetry_2
_geom_bond_distance
_geom_bond_publ_flag
Sr1 O6 . 2.503(2) ?
Sr1 O2 1_554 2.511(2) ?
Sr1 O1 . 2.588(2) ?
Sr1 O1 4_575 2.600(2) ?
Sr1 O5 . 2.604(2) ?
Sr1 O3 3_865 2.636(2) ?
Sr1 O5 4_576 2.688(2) ?
Sr1 N1 . 2.700(3) ?
N1 C7 . 1.341(4) ?
N1 C2 . 1.347(4) ?
O1 C1 . 1.264(3) ?
O1 Sr1 4_576 2.600(2) ?
O2 C1 . 1.250(4) ?
O2 Sr1 1_556 2.511(2) ?
O3 C5 . 1.256(4) ?
O3 Sr1 3_865 2.636(2) ?
O4 C5 . 1.260(4) ?
O5 Sr1 4_575 2.688(2) ?
O5 H5B . 0.8500 ?
O5 H5A . 0.8501 ?
O6 H6B . 0.8500 ?
O6 H6A . 0.8500 ?
C1 C2 . 1.514(4) ?
C2 C3 . 1.389(4) ?
C3 C4 . 1.384(4) ?
C3 H3 . 0.9300 ?
C4 C6 . 1.394(4) ?
C4 C5 . 1.514(4) ?
C6 C7 . 1.377(4) ?
C6 H6 . 0.9300 ?
C7 H7 . 0.9300 ?

loop_
_geom_hbond_atom_site_label_D
_geom_hbond_atom_site_label_H
_geom_hbond_atom_site_label_A
_geom_hbond_site_symmetry_A
_geom_hbond_distance_DH
_geom_hbond_distance_HA
_geom_hbond_distance_DA
_geom_hbond_angle_DHA
O5 H5B O4 3_864 0.85 1.95 2.759(3) 158.2
O5 H5A O4 2_854 0.85 1.92 2.730(3) 159.6
O5 H5A O3 2_854 0.85 2.37 3.051(3) 137.1
O6 H6B O3 3_765 0.85 2.12 2.958(3) 168.9
O6 H6A O4 2_754 0.85 2.10 2.833(3) 143.7

loop_
_geom_torsion_atom_site_label_1
_geom_torsion_atom_site_label_2
_geom_torsion_atom_site_label_3
_geom_torsion_atom_site_label_4
_geom_torsion_site_symmetry_1
_geom_torsion_site_symmetry_2
_geom_torsion_site_symmetry_3
_geom_torsion_site_symmetry_4
_geom_torsion
_geom_torsion_publ_flag
O6 Sr1 N1 C7 . . . . 91.7(2) ?
O2 Sr1 N1 C7 1_554 . . . 8.4(2) ?
O1 Sr1 N1 C7 . . . . -178.4(3) ?
O1 Sr1 N1 C7 4_575 . . . 106.3(2) ?
O5 Sr1 N1 C7 . . . . -35.5(3) ?
O3 Sr1 N1 C7 3_865 . . . -92.7(2) ?
O5 Sr1 N1 C7 4_576 . . . -151.7(2) ?
Sr1 Sr1 N1 C7 4_576 . . . 173.9(2) ?
Sr1 Sr1 N1 C7 4_575 . . . 34.8(3) ?
O6 Sr1 N1 C2 . . . . -107.5(2) ?
O2 Sr1 N1 C2 1_554 . . . 169.2(2) ?
O1 Sr1 N1 C2 . . . . -17.58(19) ?
O1 Sr1 N1 C2 4_575 . . . -92.9(2) ?
O5 Sr1 N1 C2 . . . . 125.3(2) ?
O3 Sr1 N1 C2 3_865 . . . 68.1(2) ?
O5 Sr1 N1 C2 4_576 . . . 9.2(2) ?
Sr1 Sr1 N1 C2 4_576 . . . -25.3(2) ?
Sr1 Sr1 N1 C2 4_575 . . . -164.33(16) ?
O6 Sr1 O1 C1 . . . . 92.9(2) ?
O2 Sr1 O1 C1 1_554 . . . 25.6(3) ?
O1 Sr1 O1 C1 4_575 . . . 161.74(19) ?
O5 Sr1 O1 C1 . . . . -125.3(2) ?
O3 Sr1 O1 C1 3_865 . . . -68.6(2) ?
O5 Sr1 O1 C1 4_576 . . . -140.3(2) ?
N1 Sr1 O1 C1 . . . . 14.8(2) ?
Sr1 Sr1 O1 C1 4_576 . . . -177.4(3) ?
Sr1 Sr1 O1 C1 4_575 . . . 161.01(19) ?
O6 Sr1 O1 Sr1 . . . 4_576 -89.74(8) ?
O2 Sr1 O1 Sr1 1_554 . . 4_576 -157.03(9) ?
O1 Sr1 O1 Sr1 4_575 . . 4_576 -20.87(12) ?
O5 Sr1 O1 Sr1 . . . 4_576 52.12(14) ?
O3 Sr1 O1 Sr1 3_865 . . 4_576 108.81(8) ?
O5 Sr1 O1 Sr1 4_576 . . 4_576 37.06(7) ?
N1 Sr1 O1 Sr1 . . . 4_576 -167.79(10) ?
Sr1 Sr1 O1 Sr1 4_575 . . 4_576 -21.60(12) ?
O6 Sr1 O5 Sr1 . . . 4_575 10.55(10) ?
O2 Sr1 O5 Sr1 1_554 . . 4_575 76.49(7) ?
O1 Sr1 O5 Sr1 . . . 4_575 -122.21(10) ?
O1 Sr1 O5 Sr1 4_575 . . 4_575 -36.03(6) ?
O3 Sr1 O5 Sr1 3_865 . . 4_575 -179.69(8) ?
O5 Sr1 O5 Sr1 4_576 . . 4_575 -108.29(10) ?
N1 Sr1 O5 Sr1 . . . 4_575 122.61(10) ?
Sr1 Sr1 O5 Sr1 4_576 . . 4_575 -89.51(6) ?
Sr1 O2 C1 O1 1_556 . . . -7.3(6) ?
Sr1 O2 C1 C2 1_556 . . . 172.1(2) ?
Sr1 O1 C1 O2 . . . . 168.8(2) ?
Sr1 O1 C1 O2 4_576 . . . -7.8(5) ?
Sr1 O1 C1 C2 . . . . -10.6(4) ?
Sr1 O1 C1 C2 4_576 . . . 172.84(18) ?
C7 N1 C2 C3 . . . . 2.7(4) ?
Sr1 N1 C2 C3 . . . . -159.3(2) ?
C7 N1 C2 C1 . . . . -177.6(3) ?
Sr1 N1 C2 C1 . . . . 20.4(3) ?
O2 C1 C2 N1 . . . . 172.9(3) ?
O1 C1 C2 N1 . . . . -7.7(4) ?
O2 C1 C2 C3 . . . . -7.4(4) ?
O1 C1 C2 C3 . . . . 172.1(3) ?
N1 C2 C3 C4 . . . . -1.8(4) ?
C1 C2 C3 C4 . . . . 178.5(3) ?
C2 C3 C4 C6 . . . . -0.8(4) ?
C2 C3 C4 C5 . . . . 178.4(3) ?
Sr1 O3 C5 O4 3_865 . . . 69.3(4) ?
Sr1 O3 C5 C4 3_865 . . . -109.7(2) ?
C3 C4 C5 O3 . . . . -6.4(4) ?
C6 C4 C5 O3 . . . . 172.7(3) ?
C3 C4 C5 O4 . . . . 174.4(3) ?
C6 C4 C5 O4 . . . . -6.4(4) ?
C3 C4 C6 C7 . . . . 2.4(4) ?
C5 C4 C6 C7 . . . . -176.8(3) ?
C2 N1 C7 C6 . . . . -1.0(5) ?
Sr1 N1 C7 C6 . . . . 159.8(2) ?
C4 C6 C7 N1 . . . . -1.6(5) ?
